data_4072075
loop_
_publ_author_name
'Ochida, Atsuko'
'Hamasaka, Go'
'Yamauchi, Yoshihiro'
'Kawamorita, Soichiro'
'Oshima, Naoya'
'Hara, Kenji'
'Ohmiya, Hirohisa'
'Sawamura, Masaya'

_publ_section_title
;
 Synthesis, Properties, and Catalytic Applications of Caged, Compact
 Trialkylphosphine 4-Phenyl-1-phospha-4-silabicyclo[2.2.2]octane
;
_journal_issue 21
_journal_name_full Organometallics
_journal_page_first 5494
_journal_paper_doi 10.1021/om8005728
_journal_volume 27
_journal_year 2008
_chemical_formula_moiety 'C12 H20 B P Si '
_chemical_formula_sum 'C12 H20 B P Si'
_chemical_formula_weight 234.16
_space_group_IT_number 4
_symmetry_cell_setting monoclinic
_symmetry_Int_Tables_number 4
_symmetry_space_group_name_Hall 'P 2yb'
_symmetry_space_group_name_H-M 'P 1 21 1'
_cell_angle_alpha 90
_cell_angle_beta 97.056(2)
_cell_angle_gamma 90
_cell_formula_units_Z 2
_cell_length_a 6.3632(3)
_cell_length_b 7.6482(3)
_cell_length_c 13.6844(7)
_cell_measurement_reflns_used 7494
_cell_measurement_temperature 120.2
_cell_measurement_theta_max 27.5
_cell_measurement_theta_min 2.7
_cell_volume 660.94(5)
_computing_cell_refinement PROCESS-AUTO
_computing_data_collection PROCESS-AUTO
_computing_data_reduction 'teXsan Ver. 1.11'
_computing_publication_material 'teXsan Ver. 1.11'
_computing_structure_refinement 'teXsan Ver. 1.10'
_computing_structure_solution SIR92
_diffrn_detector_area_resol_mean 10.00
_diffrn_measured_fraction_theta_full 0.9994
_diffrn_measured_fraction_theta_max 0.9994
_diffrn_measurement_device_type 'Rigaku RAXIS-RAPID Imaging Plate'
_diffrn_measurement_method \w
_diffrn_radiation_type 'Mo K\a'
_diffrn_radiation_wavelength 0.7107
_diffrn_reflns_av_R_equivalents 0.019
_diffrn_reflns_limit_h_max 8
_diffrn_reflns_limit_h_min -6
_diffrn_reflns_limit_k_max 9
_diffrn_reflns_limit_k_min -9
_diffrn_reflns_limit_l_max 17
_diffrn_reflns_limit_l_min -17
_diffrn_reflns_number 6031
_diffrn_reflns_theta_full 27.47
_diffrn_reflns_theta_max 27.47
_exptl_absorpt_coefficient_mu 0.265
_exptl_absorpt_correction_T_max 0.987
_exptl_absorpt_correction_T_min 0.859
_exptl_absorpt_correction_type multi-scan
_exptl_absorpt_process_details '(Higashi, 1995)'
_exptl_crystal_colour colorless
_exptl_crystal_density_diffrn 1.177
_exptl_crystal_density_method 'not measured'
_exptl_crystal_description platelet
_exptl_crystal_size_max 0.400
_exptl_crystal_size_mid 0.400
_exptl_crystal_size_min 0.050
_refine_diff_density_max 0.27
_refine_diff_density_min -0.15
_refine_ls_abs_structure_Flack 0.6(2)
_refine_ls_extinction_method none
_refine_ls_goodness_of_fit_ref 1.265
_refine_ls_number_parameters 149
_refine_ls_number_reflns 1501
_refine_ls_R_factor_gt 0.0278
_refine_ls_shift/su_max 0.0004
_refine_ls_structure_factor_coef F
_refine_ls_weighting_details 'w = 1/[\s^2^(Fo) + 0.00063|Fo|^2^]'
_refine_ls_weighting_scheme calc
_refine_ls_wR_factor_ref 0.0371
_reflns_number_gt 1501
_reflns_number_total 1631
_reflns_threshold_expression F^2^>3.0\s(F^2^)
_cod_data_source_file om8005728_si_002.cif
_cod_data_source_block Ph-SMAP-BH3
_cod_original_cell_volume 660.93(5)
_cod_original_formula_sum 'C12 H20 B P Si '
_cod_database_code 4072075

loop_
_symmetry_equiv_pos_as_xyz
x,y,z
-x,1/2+y,-z

loop_
_atom_site_label
_atom_site_type_symbol
_atom_site_fract_x
_atom_site_fract_y
_atom_site_fract_z
_atom_site_U_iso_or_equiv
_atom_site_adp_type
_atom_site_occupancy
_atom_site_calc_flag
P(1) P 0.69011(7) 0.249(1) 0.92794(3) 0.0180(1) Uani 1.00 d
Si(1) Si 0.70776(7) 0.266(1) 0.70780(3) 0.0196(1) Uani 1.00 d
C(1) C 0.8498(4) 0.078(1) 0.8814(2) 0.0216(5) Uani 1.00 d
C(2) C 0.8176(4) 0.059(1) 0.7668(2) 0.0261(5) Uani 1.00 d
C(3) C 0.4331(3) 0.225(1) 0.8530(1) 0.0217(4) Uani 1.00 d
C(4) C 0.4331(3) 0.280(1) 0.7436(1) 0.0246(5) Uani 1.00 d
C(5) C 0.8019(4) 0.451(1) 0.8854(2) 0.0219(5) Uani 1.00 d
C(6) C 0.8604(3) 0.444(1) 0.7788(2) 0.0219(5) Uani 1.00 d
C(7) C 0.7230(3) 0.277(1) 0.5725(1) 0.0230(4) Uani 1.00 d
C(8) C 0.5633(3) 0.211(1) 0.5033(2) 0.0307(5) Uani 1.00 d
C(9) C 0.5815(4) 0.219(1) 0.4031(1) 0.0343(6) Uani 1.00 d
C(10) C 0.7580(4) 0.290(1) 0.3707(1) 0.0367(6) Uani 1.00 d
C(11) C 0.9197(4) 0.356(1) 0.4381(2) 0.0384(6) Uani 1.00 d
C(12) C 0.9001(4) 0.351(1) 0.5377(2) 0.0309(5) Uani 1.00 d
B(1) B 0.6838(4) 0.233(1) 1.0677(1) 0.0234(5) Uani 1.00 d
H(1a) H 0.9951 0.1031 0.9017 0.0254 Uiso 1.00 calc
H(1bb) H 0.653(4) 0.093(4) 1.084(2) 0.029(6) Uiso 1.00 calc
H(1ba) H 0.830(4) 0.277(5) 1.101(2) 0.040(7) Uiso 1.00 calc
H(1bc) H 0.532(4) 0.314(4) 1.085(2) 0.045(8) Uiso 1.00 calc
H(1b) H 0.8154 -0.0314 0.9095 0.0254 Uiso 1.00 calc
H(2a) H 0.9504 0.0331 0.7443 0.0285 Uiso 1.00 calc
H(2b) H 0.7224 -0.0356 0.7488 0.0285 Uiso 1.00 calc
H(3a) H 0.3913 0.1030 0.8537 0.0262 Uiso 1.00 calc
H(3b) H 0.3311 0.2916 0.8813 0.0262 Uiso 1.00 calc
H(4a) H 0.3391 0.2050 0.7027 0.0294 Uiso 1.00 calc
H(4b) H 0.3818 0.3967 0.7365 0.0294 Uiso 1.00 calc
H(5a) H 0.6987 0.5396 0.8877 0.0256 Uiso 1.00 calc
H(5b) H 0.9244 0.4772 0.9286 0.0256 Uiso 1.00 calc
H(6a) H 0.8300 0.5527 0.7478 0.0273 Uiso 1.00 calc
H(6b) H 1.0094 0.4208 0.7817 0.0273 Uiso 1.00 calc
H(8) H 0.4393 0.1580 0.5236 0.0363 Uiso 1.00 calc
H(9) H 0.4704 0.1749 0.3544 0.0411 Uiso 1.00 calc
H(10) H 0.7704 0.2938 0.3016 0.0415 Uiso 1.00 calc
H(11) H 1.0428 0.4043 0.4141 0.0463 Uiso 1.00 calc
H(12) H 1.0118 0.3991 0.5838 0.0369 Uiso 1.00 calc

loop_
_atom_site_aniso_label
_atom_site_aniso_U_11
_atom_site_aniso_U_22
_atom_site_aniso_U_33
_atom_site_aniso_U_12
_atom_site_aniso_U_13
_atom_site_aniso_U_23
P(1) 0.0169(2) 0.0192(2) 0.0181(2) 0.0000(2) 0.0038(1) -0.0005(2)
Si(1) 0.0183(2) 0.0235(3) 0.0169(2) 0.0006(2) 0.0011(2) 0.0010(2)
C(1) 0.0225(10) 0.0222(9) 0.0201(9) 0.0057(8) 0.0020(7) 0.0011(8)
C(2) 0.033(1) 0.027(1) 0.0189(9) 0.0079(9) 0.0040(8) -0.0019(8)
C(3) 0.0145(7) 0.022(1) 0.0291(8) -0.0014(8) 0.0035(6) 0.0005(8)
C(4) 0.0165(7) 0.031(1) 0.0259(8) -0.0009(9) -0.0006(6) 0.0034(9)
C(5) 0.021(1) 0.0240(9) 0.0219(9) -0.0034(8) 0.0055(7) -0.0003(8)
C(6) 0.0165(10) 0.029(1) 0.0197(9) -0.0037(8) 0.0006(7) 0.0039(8)
C(7) 0.0263(9) 0.024(1) 0.0181(7) 0.0027(8) 0.0009(6) 0.0022(8)
C(8) 0.034(1) 0.032(1) 0.0255(9) -0.0084(9) -0.0003(8) -0.0019(9)
C(9) 0.047(1) 0.032(1) 0.0215(8) -0.0056(10) -0.0060(8) -0.0037(9)
C(10) 0.052(1) 0.038(2) 0.0197(9) -0.001(1) 0.0037(8) 0.0029(9)
C(11) 0.043(1) 0.048(2) 0.0243(8) -0.006(1) 0.0063(8) 0.008(1)
C(12) 0.031(1) 0.038(1) 0.0231(8) -0.006(1) 0.0009(7) 0.0058(10)
B(1) 0.028(1) 0.024(1) 0.0197(8) -0.004(1) 0.0069(7) -0.0021(10)

loop_
_atom_type_symbol
_atom_type_description
_atom_type_scat_dispersion_real
_atom_type_scat_dispersion_imag
_atom_type_scat_source
C C 0.003 0.002
;International Tables for Crystallography
(1992, Vol. C, Tables 4.2.6.8 and 6.1.1.1)
;
H H 0.000 0.000
;International Tables for Crystallography
(1992, Vol. C, Table 6.1.1.2)
;
B B 0.001 0.001
;International Tables for Crystallography
(1992, Vol. C, Tables 4.2.6.8 and 6.1.1.1)
;
P P 0.102 0.094
;International Tables for Crystallography
(1992, Vol. C, Tables 4.2.6.8 and 6.1.1.1)
;
Si Si 0.082 0.070
;International Tables for Crystallography
(1992, Vol. C, Tables 4.2.6.8 and 6.1.1.1)
;

loop_
_geom_angle_atom_site_label_1
_geom_angle_atom_site_label_2
_geom_angle_atom_site_label_3
_geom_angle
_geom_angle_publ_flag
C(1) P(1) C(3) 103.4(1) yes
C(1) P(1) C(5) 103.9(1) yes
C(1) P(1) B(1) 112.7(1) yes
C(3) P(1) C(5) 105.2(1) yes
C(3) P(1) B(1) 115.1(1) yes
C(5) P(1) B(1) 115.2(1) yes
C(2) Si(1) C(4) 104.3(1) yes
C(2) Si(1) C(6) 104.4(1) yes
C(2) Si(1) C(7) 113.8(1) yes
C(4) Si(1) C(6) 105.2(1) yes
C(4) Si(1) C(7) 114.81(10) yes
C(6) Si(1) C(7) 113.2(1) yes
P(1) C(1) C(2) 114.2(2) yes
Si(1) C(2) C(1) 110.3(2) yes
P(1) C(3) C(4) 114.0(1) yes
Si(1) C(4) C(3) 110.2(1) yes
P(1) C(5) C(6) 114.6(2) yes
Si(1) C(6) C(5) 110.2(2) yes
Si(1) C(7) C(8) 122.2(2) yes
Si(1) C(7) C(12) 120.0(2) yes
C(8) C(7) C(12) 117.8(2) yes
C(7) C(8) C(9) 120.6(2) yes
C(8) C(9) C(10) 120.5(2) yes
C(9) C(10) C(11) 120.0(2) yes
C(10) C(11) C(12) 119.6(2) yes
C(7) C(12) C(11) 121.5(2) yes

loop_
_geom_bond_atom_site_label_1
_geom_bond_atom_site_label_2
_geom_bond_distance
_geom_bond_publ_flag
P(1) C(1) 1.816(3) yes
P(1) C(3) 1.829(2) yes
P(1) C(5) 1.828(3) yes
P(1) B(1) 1.922(2) yes
Si(1) C(2) 1.874(3) yes
Si(1) C(4) 1.875(2) yes
Si(1) C(6) 1.872(3) yes
Si(1) C(7) 1.868(2) yes
C(1) C(2) 1.564(3) yes
C(3) C(4) 1.556(3) yes
C(5) C(6) 1.551(3) yes
C(7) C(8) 1.398(3) yes
C(7) C(12) 1.397(3) yes
C(8) C(9) 1.391(3) yes
C(9) C(10) 1.370(4) yes
C(10) C(11) 1.389(4) yes
C(11) C(12) 1.384(3) yes

loop_
_geom_torsion_atom_site_label_1
_geom_torsion_atom_site_label_2
_geom_torsion_atom_site_label_3
_geom_torsion_atom_site_label_4
_geom_torsion
_geom_torsion_publ_flag
P(1) C(1) C(2) Si(1) 21.9(2) yes
P(1) C(3) C(4) Si(1) 23.6(2) yes
P(1) C(5) C(6) Si(1) 22.0(2) yes
Si(1) C(7) C(8) C(9) -179.1(2) yes
Si(1) C(7) C(12) C(11) 177.8(2) yes
C(1) P(1) C(3) C(4) -70.1(2) yes
C(1) P(1) C(5) C(6) 41.1(2) yes
C(1) C(2) Si(1) C(4) -67.9(2) yes
C(1) C(2) Si(1) C(6) 42.3(2) yes
C(1) C(2) Si(1) C(7) 166.2(2) yes
C(2) Si(1) C(4) C(3) 41.0(2) yes
C(2) Si(1) C(6) C(5) -68.0(2) yes
C(2) Si(1) C(7) C(8) 87.8(2) yes
C(2) Si(1) C(7) C(12) -91.0(2) yes
C(2) C(1) P(1) C(3) 41.5(2) yes
C(2) C(1) P(1) C(5) -68.2(2) yes
C(2) C(1) P(1) B(1) 166.4(2) yes
C(3) P(1) C(5) C(6) -67.3(2) yes
C(3) C(4) Si(1) C(6) -68.6(2) yes
C(3) C(4) Si(1) C(7) 166.3(2) yes
C(4) Si(1) C(6) C(5) 41.5(2) yes
C(4) Si(1) C(7) C(8) -32.4(3) yes
C(4) Si(1) C(7) C(12) 148.9(2) yes
C(4) C(3) P(1) C(5) 38.6(2) yes
C(4) C(3) P(1) B(1) 166.6(2) yes
C(5) C(6) Si(1) C(7) 167.7(2) yes
C(6) Si(1) C(7) C(8) -153.2(2) yes
C(6) Si(1) C(7) C(12) 28.0(3) yes
C(6) C(5) P(1) B(1) 164.8(2) yes
C(7) C(8) C(9) C(10) 1.1(4) yes
C(7) C(12) C(11) C(10) 1.5(5) yes
C(8) C(7) C(12) C(11) -1.0(4) yes
C(8) C(9) C(10) C(11) -0.6(5) yes
C(9) C(8) C(7) C(12) -0.3(4) yes
C(9) C(10) C(11) C(12) -0.7(5) yes
C(9) C(10) C(11) C(12) -0.7(5) yes
